data_7009895
loop_
_publ_author_name
'Wadepohl, Hubert'
'Arnold, Ulrich'
'Kohl, Ute'
'Pritzkow, Hans'
'Wolf, Andreas'

_publ_section_title
;
 Hydroboration of metal--carbon triple bonds&#x200A;&#x2020;
;
_journal_issue 20
_journal_name_full 'Journal of the Chemical Society, Dalton Transactions'
_journal_page_first 3554
_journal_paper_doi 10.1039/b004256k
_journal_year 2000
_chemical_formula_sum 'C41 H46 B2 N6 O2 W'
_chemical_formula_weight 860.31
_chemical_name_systematic
;
 ?
;
_space_group_IT_number 14
_symmetry_cell_setting monoclinic
_symmetry_space_group_name_Hall '-P 2yab'
_symmetry_space_group_name_H-M 'P 1 21/a 1'
_atom_sites_solution_hydrogens geom
_atom_sites_solution_primary direct
_atom_sites_solution_secondary difmap
_audit_creation_method SHELXL-97
_cell_angle_alpha 90.00
_cell_angle_beta 95.63(5)
_cell_angle_gamma 90.00
_cell_formula_units_Z 4
_cell_length_a 19.664(11)
_cell_length_b 8.005(5)
_cell_length_c 26.158(16)
_cell_measurement_reflns_used 24
_cell_measurement_temperature 203(2)
_cell_measurement_theta_max 12.3
_cell_measurement_theta_min 11.0
_cell_volume 4098(4)
_computing_cell_refinement 'DIF4 (Stoe)'
_computing_data_collection 'DIF4 (Stoe)'
_computing_data_reduction 'REDU4 (Stoe)'
_computing_molecular_graphics 'ORTEP (C.K.Johnson, 1965)'
_computing_publication_material 'SHELXL-97 (Sheldrick, 1997)'
_computing_structure_refinement 'SHELXL-97 (Sheldrick, 1997)'
_computing_structure_solution 'SHELXS-86 (Sheldrick, 1990)'
_diffrn_ambient_temperature 203(2)
_diffrn_measured_fraction_theta_full 0.998
_diffrn_measured_fraction_theta_max 0.998
_diffrn_measurement_device_type 'Siemens-Stoe AED2'
_diffrn_measurement_method omega-scan
_diffrn_radiation_monochromator graphite
_diffrn_radiation_source 'fine-focus sealed tube'
_diffrn_radiation_type MoK\a
_diffrn_radiation_wavelength 0.71070
_diffrn_reflns_av_R_equivalents 0.0575
_diffrn_reflns_av_sigmaI/netI 0.1297
_diffrn_reflns_limit_h_max 23
_diffrn_reflns_limit_h_min -23
_diffrn_reflns_limit_k_max 9
_diffrn_reflns_limit_k_min 0
_diffrn_reflns_limit_l_max 31
_diffrn_reflns_limit_l_min 0
_diffrn_reflns_number 7228
_diffrn_reflns_theta_full 25.00
_diffrn_reflns_theta_max 25.00
_diffrn_reflns_theta_min 2.08
_diffrn_standards_decay_% 9
_diffrn_standards_interval_time 120
_diffrn_standards_number 3
_exptl_absorpt_coefficient_mu 2.860
_exptl_absorpt_correction_T_max 0.8702
_exptl_absorpt_correction_T_min 0.3289
_exptl_absorpt_correction_type psi-scan
_exptl_crystal_density_diffrn 1.395
_exptl_crystal_density_method 'not measured'
_exptl_crystal_description plate
_exptl_crystal_F_000 1736
_exptl_crystal_size_max 0.50
_exptl_crystal_size_mid 0.39
_exptl_crystal_size_min 0.05
_refine_diff_density_max 0.944
_refine_diff_density_min -1.120
_refine_diff_density_rms 0.170
_refine_ls_extinction_method none
_refine_ls_goodness_of_fit_ref 1.009
_refine_ls_hydrogen_treatment mixed
_refine_ls_matrix_type full
_refine_ls_number_parameters 486
_refine_ls_number_reflns 7224
_refine_ls_number_restraints 33
_refine_ls_restrained_S_all 1.008
_refine_ls_R_factor_all 0.1228
_refine_ls_R_factor_gt 0.0584
_refine_ls_shift/su_max 0.009
_refine_ls_shift/su_mean 0.001
_refine_ls_structure_factor_coef Fsqd
_refine_ls_weighting_details 'w=1/[\s^2^(Fo^2^)+(0.0565P)^2^+0.0000P] where P=(Fo^2^+2Fc^2^)/3'
_refine_ls_weighting_scheme calc
_refine_ls_wR_factor_gt 0.1202
_refine_ls_wR_factor_ref 0.1411
_reflns_number_gt 4645
_reflns_number_total 7224
_reflns_threshold_expression >2sigma(I)
_cod_data_source_file b004256k.txt
_cod_data_source_block complex16a
_cod_depositor_comments
;
The following automatic conversions were performed:

'_refine_ls_weighting_scheme' value 'calc
w=1/[\s^2^(Fo^2^)+(0.0565P)^2^+0.0000P] where P=(Fo^2^+2Fc^2^)/3' was
changed to 'calc'. New tag '_refine_ls_weighting_details' was
created. The value of the new tag was set to
'w=1/[\s^2^(Fo^2^)+(0.0565P)^2^+0.0000P] where P=(Fo^2^+2Fc^2^)/3'.

Automatic conversion script
Id: cif_fix_values 3143 2015-03-26 13:38:13Z robertas 
;
_cod_original_sg_symbol_H-M 'P 2(1)/a'
_cod_database_code 7009895

loop_
_symmetry_equiv_pos_as_xyz
'x, y, z'
'x+1/2, -y+1/2, z'
'-x, -y, -z'
'-x-1/2, y-1/2, -z'

loop_
_atom_site_label
_atom_site_type_symbol
_atom_site_fract_x
_atom_site_fract_y
_atom_site_fract_z
_atom_site_U_iso_or_equiv
_atom_site_adp_type
_atom_site_occupancy
_atom_site_calc_flag
_atom_site_refinement_flags
_atom_site_disorder_assembly
_atom_site_disorder_group
W1 W 0.694873(18) 0.39743(5) 0.246065(16) 0.02699(13) Uani 1 d . . .
O1 O 0.7944(3) 0.6828(10) 0.2874(3) 0.046(2) Uani 1 d . . .
O2 O 0.8069(3) 0.2174(11) 0.1899(3) 0.046(2) Uani 1 d . . .
N1 N 0.6189(4) 0.2146(11) 0.2128(3) 0.0290(19) Uani 1 d . . .
N2 N 0.5559(4) 0.2672(12) 0.1880(3) 0.033(2) Uani 1 d . . .
N3 N 0.6039(4) 0.5407(10) 0.2684(3) 0.032(2) Uani 1 d . . .
N4 N 0.5451(4) 0.5389(11) 0.2340(3) 0.033(2) Uani 1 d . . .
N5 N 0.6705(3) 0.5288(11) 0.1739(3) 0.0281(19) Uani 1 d . . .
N6 N 0.6025(4) 0.5319(11) 0.1526(3) 0.033(2) Uani 1 d . . .
B1 B 0.7715(6) 0.2938(17) 0.2952(5) 0.038(3) Uani 1 d . . .
B2 B 0.5437(6) 0.4546(18) 0.1819(5) 0.040(3) Uani 1 d . . .
C2 C 0.7084(6) 0.2264(14) 0.3269(5) 0.038(3) Uani 1 d . . .
C3 C 0.7565(5) 0.5776(15) 0.2720(4) 0.035(3) Uani 1 d . . .
C4 C 0.7662(5) 0.2824(15) 0.2124(4) 0.035(3) Uani 1 d . . .
C5 C 0.8491(5) 0.2600(15) 0.3115(4) 0.037(3) Uani 1 d . . .
C6 C 0.8680(6) 0.1300(18) 0.3455(5) 0.058(4) Uani 1 d . . .
H6 H 0.8340 0.0668 0.3594 0.069(14) Uiso 1 calc R . .
C7 C 0.9368(6) 0.093(2) 0.3593(5) 0.065(4) Uani 1 d . . .
H7 H 0.9488 0.0076 0.3834 0.069(14) Uiso 1 calc R . .
C8 C 0.9866(6) 0.179(2) 0.3379(5) 0.061(4) Uani 1 d . . .
H8 H 1.0327 0.1495 0.3457 0.069(14) Uiso 1 calc R . .
C9 C 0.9698(6) 0.3118(19) 0.3044(5) 0.056(4) Uani 1 d . . .
H9 H 1.0040 0.3745 0.2906 0.069(14) Uiso 1 calc R . .
C10 C 0.9014(5) 0.3487(15) 0.2921(4) 0.041(3) Uani 1 d . . .
H10 H 0.8899 0.4380 0.2695 0.069(14) Uiso 1 calc R . .
C11 C 0.7068(5) 0.2761(13) 0.3817(4) 0.033(2) Uani 1 d . . .
C12 C 0.7553(5) 0.3793(17) 0.4087(4) 0.047(3) Uani 1 d . . .
H12 H 0.7910 0.4243 0.3917 0.069(14) Uiso 1 calc R . .
C13 C 0.7515(6) 0.416(2) 0.4595(5) 0.066(4) Uani 1 d . . .
H13 H 0.7857 0.4829 0.4765 0.069(14) Uiso 1 calc R . .
C14 C 0.6994(6) 0.3577(15) 0.4871(5) 0.048(3) Uani 1 d . . .
C15 C 0.6499(6) 0.2571(18) 0.4600(4) 0.053(3) Uani 1 d . . .
H15 H 0.6126 0.2176 0.4764 0.069(14) Uiso 1 calc R . .
C16 C 0.6557(5) 0.2164(15) 0.4099(4) 0.042(3) Uani 1 d . . .
H16 H 0.6230 0.1434 0.3935 0.069(14) Uiso 1 calc R . .
C17 C 0.6952(8) 0.398(2) 0.5428(5) 0.087(5) Uani 1 d . . .
H17A H 0.7267 0.3275 0.5639 0.16(5) Uiso 1 calc R . .
H17B H 0.6490 0.3790 0.5514 0.16(5) Uiso 1 calc R . .
H17C H 0.7073 0.5145 0.5489 0.16(5) Uiso 1 calc R . .
C18 C 0.5185(5) 0.1362(15) 0.1692(4) 0.041(3) Uani 1 d . . .
C19 C 0.5568(6) -0.0050(13) 0.1813(5) 0.043(3) Uani 1 d . . .
H19 H 0.5442 -0.1154 0.1727 0.012(12) Uiso 1 calc R . .
C20 C 0.6167(5) 0.0451(14) 0.2083(4) 0.037(3) Uani 1 d . . .
C21 C 0.4493(5) 0.1502(18) 0.1402(5) 0.062(4) Uani 1 d . . .
H21A H 0.4189 0.2092 0.1609 0.100(13) Uiso 1 calc R . .
H21B H 0.4314 0.0393 0.1323 0.100(13) Uiso 1 calc R . .
H21C H 0.4529 0.2110 0.1085 0.100(13) Uiso 1 calc R . .
C22 C 0.6754(6) -0.0635(15) 0.2261(5) 0.056(4) Uani 1 d . . .
H22A H 0.6915 -0.0353 0.2613 0.100(13) Uiso 1 calc R . .
H22B H 0.7120 -0.0467 0.2043 0.100(13) Uiso 1 calc R . .
H22C H 0.6611 -0.1795 0.2244 0.100(13) Uiso 1 calc R . .
C23 C 0.4987(5) 0.6417(13) 0.2533(5) 0.042(3) Uani 1 d . . .
C24 C 0.5263(6) 0.7122(14) 0.2990(5) 0.047(3) Uani 1 d . . .
H24 H 0.5055 0.7881 0.3200 0.012(12) Uiso 1 calc R . .
C25 C 0.5928(5) 0.6445(13) 0.3070(4) 0.038(3) Uani 1 d . . .
C26 C 0.4261(5) 0.6665(17) 0.2256(5) 0.063(4) Uani 1 d . . .
H26A H 0.4291 0.7301 0.1944 0.100(13) Uiso 1 calc R . .
H26B H 0.3981 0.7265 0.2480 0.100(13) Uiso 1 calc R . .
H26C H 0.4058 0.5584 0.2172 0.100(13) Uiso 1 calc R . .
C27 C 0.6439(6) 0.6801(16) 0.3528(4) 0.047(3) Uani 1 d . . .
H27A H 0.6369 0.6021 0.3802 0.100(13) Uiso 1 calc R . .
H27B H 0.6375 0.7933 0.3647 0.100(13) Uiso 1 calc R . .
H27C H 0.6899 0.6678 0.3429 0.100(13) Uiso 1 calc R . .
C28 C 0.5983(5) 0.6117(15) 0.1069(4) 0.035(2) Uani 1 d . . .
C29 C 0.6636(5) 0.6611(15) 0.0978(4) 0.041(3) Uani 1 d . . .
H29 H 0.6762 0.7201 0.0692 0.012(12) Uiso 1 calc R . .
C30 C 0.7061(5) 0.6062(16) 0.1394(4) 0.038(2) Uani 1 d . . .
C31 C 0.5321(6) 0.6401(16) 0.0739(5) 0.057(4) Uani 1 d . . .
H31A H 0.5143 0.5338 0.0607 0.100(13) Uiso 1 calc R . .
H31B H 0.5401 0.7128 0.0454 0.100(13) Uiso 1 calc R . .
H31C H 0.4992 0.6917 0.0943 0.100(13) Uiso 1 calc R . .
C32 C 0.7828(5) 0.6332(14) 0.1492(5) 0.046(3) Uani 1 d . . .
H32A H 0.7927 0.6984 0.1803 0.100(13) Uiso 1 calc R . .
H32B H 0.7990 0.6924 0.1204 0.100(13) Uiso 1 calc R . .
H32C H 0.8056 0.5259 0.1533 0.100(13) Uiso 1 calc R . .
C33 C 0.2502(10) 0.466(2) 0.0398(7) 0.083(5) Uani 1 d . . .
C34 C 0.2141(12) 0.383(2) 0.0768(5) 0.091(6) Uani 1 d . . .
H34 H 0.2380 0.3449 0.1075 0.23(6) Uiso 1 calc R . .
C35 C 0.1461(13) 0.356(3) 0.0684(13) 0.144(12) Uani 1 d . . .
H35 H 0.1258 0.2947 0.0935 0.23(6) Uiso 1 calc R . .
C36 C 0.1073(16) 0.406(5) 0.0307(14) 0.20(2) Uani 1 d . . .
H36 H 0.0595 0.3964 0.0291 0.23(6) Uiso 1 calc R . .
C37 C 0.141(2) 0.478(4) -0.0094(9) 0.156(15) Uani 1 d . . .
H37 H 0.1149 0.5010 -0.0408 0.23(6) Uiso 1 calc R . .
C38 C 0.2103(14) 0.516(3) -0.0041(8) 0.105(7) Uani 1 d . . .
H38 H 0.2299 0.5742 -0.0301 0.23(6) Uiso 1 calc R . .
C39 C 0.3216(13) 0.504(3) 0.0442(10) 0.167(12) Uani 1 d . . .
H39A H 0.3285 0.6145 0.0307 0.31(11) Uiso 1 calc R . .
H39B H 0.3451 0.4223 0.0248 0.31(11) Uiso 1 calc R . .
H39C H 0.3396 0.4992 0.0800 0.31(11) Uiso 1 calc R . .
H2B H 0.494(4) 0.493(12) 0.154(4) 0.030 Uiso 1 d . . .
H2 H 0.715(5) 0.148(13) 0.320(4) 0.030 Uiso 1 d . . .
C40 C 0.9607(15) 0.467(4) 0.4524(9) 0.065(8) Uiso 0.50 d PD . .
C41 C 0.9942(16) 0.623(4) 0.4418(10) 0.092(10) Uiso 0.50 d PD . .
C42 C 1.0393(16) 0.706(4) 0.4808(13) 0.099(11) Uiso 0.50 d PD . .
C43 C 1.0470(17) 0.630(4) 0.5311(11) 0.105(12) Uiso 0.50 d PD . .
C44 C 1.015(2) 0.474(4) 0.5419(10) 0.112(15) Uiso 0.50 d PD . .
C45 C 0.9712(14) 0.391(3) 0.5024(10) 0.073(8) Uiso 0.50 d PD . .

loop_
_atom_site_aniso_label
_atom_site_aniso_U_11
_atom_site_aniso_U_22
_atom_site_aniso_U_33
_atom_site_aniso_U_23
_atom_site_aniso_U_13
_atom_site_aniso_U_12
W1 0.02678(19) 0.0272(2) 0.0270(2) 0.0001(3) 0.00272(13) -0.0008(2)
O1 0.037(4) 0.042(5) 0.060(5) -0.003(4) 0.002(4) -0.010(4)
O2 0.039(4) 0.062(6) 0.038(4) -0.010(4) 0.007(3) 0.018(4)
N1 0.032(4) 0.026(5) 0.028(5) 0.000(4) 0.001(4) 0.000(4)
N2 0.024(4) 0.038(6) 0.035(5) -0.002(5) 0.002(4) -0.002(4)
N3 0.036(4) 0.024(4) 0.037(5) -0.008(4) 0.004(4) 0.001(4)
N4 0.031(4) 0.031(5) 0.037(5) 0.001(4) 0.007(4) 0.003(4)
N5 0.020(4) 0.029(5) 0.035(5) -0.008(4) 0.003(3) 0.002(3)
N6 0.033(4) 0.030(5) 0.035(5) 0.002(4) 0.002(4) -0.001(4)
B1 0.057(8) 0.033(8) 0.025(7) 0.001(6) 0.003(5) -0.004(6)
B2 0.027(6) 0.052(9) 0.041(8) -0.017(6) 0.004(5) -0.009(6)
C2 0.053(6) 0.024(6) 0.037(7) -0.007(5) 0.008(5) 0.003(5)
C3 0.024(5) 0.042(8) 0.039(6) 0.004(6) -0.002(4) 0.003(5)
C4 0.034(5) 0.037(7) 0.032(6) -0.004(5) -0.005(4) -0.005(5)
C5 0.040(6) 0.035(7) 0.036(6) -0.018(6) 0.001(5) 0.006(5)
C6 0.049(7) 0.072(11) 0.054(8) 0.002(8) 0.012(6) 0.025(7)
C7 0.068(8) 0.082(11) 0.042(7) 0.013(9) -0.008(6) 0.035(9)
C8 0.038(6) 0.074(10) 0.069(9) -0.017(8) 0.000(6) 0.023(7)
C9 0.037(6) 0.072(10) 0.059(9) -0.024(8) 0.001(6) 0.003(7)
C10 0.050(6) 0.053(8) 0.018(5) 0.004(5) -0.001(4) 0.002(5)
C11 0.040(5) 0.029(6) 0.029(6) 0.003(5) 0.004(4) 0.006(5)
C12 0.043(6) 0.064(9) 0.032(6) 0.001(7) 0.000(4) -0.006(6)
C13 0.049(7) 0.092(12) 0.056(8) -0.014(9) -0.004(6) -0.013(8)
C14 0.051(6) 0.044(8) 0.049(7) -0.019(6) 0.006(5) -0.002(6)
C15 0.051(7) 0.075(10) 0.036(7) -0.002(7) 0.017(5) 0.000(7)
C16 0.041(6) 0.042(7) 0.045(7) -0.003(6) 0.014(5) 0.000(5)
C17 0.116(12) 0.097(13) 0.050(9) -0.011(11) 0.020(8) -0.021(12)
C18 0.030(5) 0.049(9) 0.047(7) -0.009(6) 0.013(5) -0.015(5)
C19 0.061(7) 0.012(6) 0.057(8) -0.013(5) 0.011(6) -0.013(5)
C20 0.039(6) 0.037(7) 0.036(6) 0.007(5) 0.003(5) -0.004(5)
C21 0.040(6) 0.069(11) 0.076(10) -0.012(8) -0.010(6) -0.005(6)
C22 0.063(8) 0.036(8) 0.068(9) -0.015(6) 0.001(6) 0.005(6)
C23 0.032(5) 0.034(7) 0.064(8) 0.005(6) 0.021(5) 0.018(5)
C24 0.063(7) 0.021(6) 0.062(8) -0.009(6) 0.031(6) 0.013(6)
C25 0.051(6) 0.028(7) 0.037(6) 0.006(5) 0.017(5) 0.009(5)
C26 0.037(6) 0.059(9) 0.092(11) 0.011(8) 0.013(6) 0.029(6)
C27 0.074(8) 0.044(7) 0.025(6) -0.016(6) 0.009(5) 0.004(6)
C28 0.040(5) 0.029(6) 0.034(6) 0.005(6) -0.002(4) 0.004(5)
C29 0.046(6) 0.046(7) 0.029(6) 0.014(5) 0.001(5) 0.002(5)
C30 0.038(5) 0.046(6) 0.030(5) 0.009(6) 0.007(4) 0.003(6)
C31 0.058(7) 0.056(10) 0.051(8) 0.021(7) -0.020(6) -0.003(6)
C32 0.037(5) 0.041(8) 0.058(8) 0.023(6) 0.006(5) -0.001(5)
C33 0.115(14) 0.070(11) 0.063(11) -0.020(9) -0.002(10) 0.032(10)
C34 0.183(18) 0.058(11) 0.031(7) 0.012(8) 0.004(9) 0.045(13)
C35 0.117(18) 0.088(19) 0.24(4) -0.08(2) 0.08(2) -0.013(15)
C36 0.14(2) 0.24(4) 0.20(4) -0.14(4) -0.05(2) 0.07(3)
C37 0.28(4) 0.12(2) 0.056(13) -0.036(15) -0.02(2) 0.08(3)
C38 0.19(2) 0.069(13) 0.057(12) -0.005(10) 0.039(15) 0.018(15)
C39 0.15(2) 0.12(2) 0.23(3) -0.11(2) 0.04(2) -0.035(17)

loop_
_atom_type_symbol
_atom_type_description
_atom_type_scat_dispersion_real
_atom_type_scat_dispersion_imag
_atom_type_scat_source
C C 0.0033 0.0016 'International Tables Vol C Tables 4.2.6.8 and 6.1.1.4'
H H 0.0000 0.0000 'International Tables Vol C Tables 4.2.6.8 and 6.1.1.4'
B B 0.0013 0.0007 'International Tables Vol C Tables 4.2.6.8 and 6.1.1.4'
N N 0.0061 0.0033 'International Tables Vol C Tables 4.2.6.8 and 6.1.1.4'
O O 0.0106 0.0060 'International Tables Vol C Tables 4.2.6.8 and 6.1.1.4'
W W -0.8490 6.8722 'International Tables Vol C Tables 4.2.6.8 and 6.1.1.4'

loop_
_geom_angle_atom_site_label_1
_geom_angle_atom_site_label_2
_geom_angle_atom_site_label_3
_geom_angle
_geom_angle_site_symmetry_1
_geom_angle_site_symmetry_3
_geom_angle_publ_flag
C4 W1 C3 93.2(4) . . ?
C4 W1 B1 65.1(5) . . ?
C3 W1 B1 72.0(5) . . ?
C4 W1 N5 86.7(4) . . ?
C3 W1 N5 91.2(4) . . ?
B1 W1 N5 145.5(4) . . ?
C4 W1 N1 89.9(4) . . ?
C3 W1 N1 174.1(4) . . ?
B1 W1 N1 113.9(5) . . ?
N5 W1 N1 84.0(3) . . ?
C4 W1 N3 168.3(4) . . ?
C3 W1 N3 90.9(4) . . ?
B1 W1 N3 126.5(4) . . ?
N5 W1 N3 82.3(3) . . ?
N1 W1 N3 85.2(3) . . ?
C4 W1 C2 95.8(4) . . ?
C3 W1 C2 95.7(4) . . ?
B1 W1 C2 40.8(4) . . ?
N5 W1 C2 172.5(3) . . ?
N1 W1 C2 89.0(4) . . ?
N3 W1 C2 94.6(3) . . ?
C20 N1 N2 103.9(8) . . ?
C20 N1 W1 135.1(7) . . ?
N2 N1 W1 121.0(6) . . ?
C18 N2 N1 111.1(9) . . ?
C18 N2 B2 130.8(9) . . ?
N1 N2 B2 117.8(8) . . ?
C25 N3 N4 107.8(8) . . ?
C25 N3 W1 134.7(7) . . ?
N4 N3 W1 117.3(6) . . ?
C23 N4 N3 107.4(9) . . ?
C23 N4 B2 130.3(9) . . ?
N3 N4 B2 121.6(8) . . ?
C30 N5 N6 105.4(8) . . ?
C30 N5 W1 136.1(6) . . ?
N6 N5 W1 118.4(6) . . ?
C28 N6 N5 109.4(7) . . ?
C28 N6 B2 129.3(8) . . ?
N5 N6 B2 121.3(8) . . ?
C5 B1 C2 124.7(10) . . ?
C5 B1 W1 150.8(9) . . ?
C2 B1 W1 84.5(7) . . ?
N4 B2 N2 110.6(11) . . ?
N4 B2 N6 108.2(9) . . ?
N2 B2 N6 108.8(9) . . ?
N4 B2 H2B 112(5) . . ?
N2 B2 H2B 115(5) . . ?
N6 B2 H2B 102(4) . . ?
C11 C2 B1 118.9(10) . . ?
C11 C2 W1 130.8(8) . . ?
B1 C2 W1 54.7(6) . . ?
C11 C2 H2 123(10) . . ?
B1 C2 H2 90(9) . . ?
W1 C2 H2 106(10) . . ?
O1 C3 W1 178.6(9) . . ?
O2 C4 W1 176.4(9) . . ?
C10 C5 C6 117.1(10) . . ?
C10 C5 B1 123.4(11) . . ?
C6 C5 B1 119.5(11) . . ?
C5 C6 C7 121.0(13) . . ?
C5 C6 H6 119.5 . . ?
C7 C6 H6 119.5 . . ?
C8 C7 C6 119.9(13) . . ?
C8 C7 H7 120.0 . . ?
C6 C7 H7 120.0 . . ?
C7 C8 C9 120.6(11) . . ?
C7 C8 H8 119.7 . . ?
C9 C8 H8 119.7 . . ?
C10 C9 C8 118.4(12) . . ?
C10 C9 H9 120.8 . . ?
C8 C9 H9 120.8 . . ?
C9 C10 C5 122.9(12) . . ?
C9 C10 H10 118.5 . . ?
C5 C10 H10 118.5 . . ?
C16 C11 C12 115.4(10) . . ?
C16 C11 C2 120.3(10) . . ?
C12 C11 C2 124.4(9) . . ?
C13 C12 C11 121.0(11) . . ?
C13 C12 H12 119.5 . . ?
C11 C12 H12 119.5 . . ?
C12 C13 C14 123.1(12) . . ?
C12 C13 H13 118.4 . . ?
C14 C13 H13 118.4 . . ?
C13 C14 C15 116.1(11) . . ?
C13 C14 C17 123.0(11) . . ?
C15 C14 C17 120.9(11) . . ?
C16 C15 C14 120.2(11) . . ?
C16 C15 H15 119.9 . . ?
C14 C15 H15 119.9 . . ?
C15 C16 C11 124.1(11) . . ?
C15 C16 H16 118.0 . . ?
C11 C16 H16 118.0 . . ?
C14 C17 H17A 109.5 . . ?
C14 C17 H17B 109.5 . . ?
H17A C17 H17B 109.5 . . ?
C14 C17 H17C 109.5 . . ?
H17A C17 H17C 109.5 . . ?
H17B C17 H17C 109.5 . . ?
N2 C18 C19 106.7(9) . . ?
N2 C18 C21 124.4(11) . . ?
C19 C18 C21 128.9(11) . . ?
C20 C19 C18 107.5(10) . . ?
C20 C19 H19 126.2 . . ?
C18 C19 H19 126.2 . . ?
N1 C20 C19 110.7(10) . . ?
N1 C20 C22 122.6(10) . . ?
C19 C20 C22 126.4(11) . . ?
C18 C21 H21A 109.5 . . ?
C18 C21 H21B 109.5 . . ?
H21A C21 H21B 109.5 . . ?
C18 C21 H21C 109.5 . . ?
H21A C21 H21C 109.5 . . ?
H21B C21 H21C 109.5 . . ?
C20 C22 H22A 109.5 . . ?
C20 C22 H22B 109.5 . . ?
H22A C22 H22B 109.5 . . ?
C20 C22 H22C 109.5 . . ?
H22A C22 H22C 109.5 . . ?
H22B C22 H22C 109.5 . . ?
N4 C23 C24 110.1(9) . . ?
N4 C23 C26 121.7(11) . . ?
C24 C23 C26 128.2(10) . . ?
C23 C24 C25 104.6(9) . . ?
C23 C24 H24 127.7 . . ?
C25 C24 H24 127.7 . . ?
N3 C25 C24 110.0(10) . . ?
N3 C25 C27 124.7(9) . . ?
C24 C25 C27 125.3(10) . . ?
C23 C26 H26A 109.5 . . ?
C23 C26 H26B 109.5 . . ?
H26A C26 H26B 109.5 . . ?
C23 C26 H26C 109.5 . . ?
H26A C26 H26C 109.5 . . ?
H26B C26 H26C 109.5 . . ?
C25 C27 H27A 109.5 . . ?
C25 C27 H27B 109.5 . . ?
H27A C27 H27B 109.5 . . ?
C25 C27 H27C 109.5 . . ?
H27A C27 H27C 109.5 . . ?
H27B C27 H27C 109.5 . . ?
N6 C28 C29 108.1(8) . . ?
N6 C28 C31 123.5(9) . . ?
C29 C28 C31 128.4(10) . . ?
C30 C29 C28 105.9(9) . . ?
C30 C29 H29 127.0 . . ?
C28 C29 H29 127.0 . . ?
N5 C30 C29 111.2(8) . . ?
N5 C30 C32 121.6(9) . . ?
C29 C30 C32 127.1(9) . . ?
C28 C31 H31A 109.5 . . ?
C28 C31 H31B 109.5 . . ?
H31A C31 H31B 109.5 . . ?
C28 C31 H31C 109.5 . . ?
H31A C31 H31C 109.5 . . ?
H31B C31 H31C 109.5 . . ?
C30 C32 H32A 109.5 . . ?
C30 C32 H32B 109.5 . . ?
H32A C32 H32B 109.5 . . ?
C30 C32 H32C 109.5 . . ?
H32A C32 H32C 109.5 . . ?
H32B C32 H32C 109.5 . . ?
C38 C33 C34 114.7(18) . . ?
C38 C33 C39 119(2) . . ?
C34 C33 C39 127(2) . . ?
C35 C34 C33 121.0(19) . . ?
C35 C34 H34 119.5 . . ?
C33 C34 H34 119.5 . . ?
C36 C35 C34 127(3) . . ?
C36 C35 H35 116.7 . . ?
C34 C35 H35 116.7 . . ?
C35 C36 C37 115(3) . . ?
C35 C36 H36 122.4 . . ?
C37 C36 H36 122.4 . . ?
C38 C37 C36 122(3) . . ?
C38 C37 H37 118.8 . . ?
C36 C37 H37 118.8 . . ?
C33 C38 C37 120(2) . . ?
C33 C38 H38 120.2 . . ?
C37 C38 H38 120.2 . . ?
C33 C39 H39A 109.5 . . ?
C33 C39 H39B 109.5 . . ?
H39A C39 H39B 109.5 . . ?
C33 C39 H39C 109.5 . . ?
H39A C39 H39C 109.5 . . ?
H39B C39 H39C 109.5 . . ?
C44 C40 C43 130(5) 3_766 3_766 ?
C44 C40 C45 93(3) 3_766 . ?
C43 C40 C45 39(2) 3_766 . ?
C44 C40 C41 28(3) 3_766 . ?
C43 C40 C41 158(3) 3_766 . ?
C45 C40 C41 120.7(12) . . ?
C44 C41 C42 101(3) 3_766 . ?
C44 C41 C40 21(3) 3_766 . ?
C42 C41 C40 121.4(13) . . ?
C44 C41 C45 66(2) 3_766 3_766 ?
C42 C41 C45 35.6(14) . 3_766 ?
C40 C41 C45 85.8(14) . 3_766 ?
C45 C42 C43 39(2) 3_766 . ?
C45 C42 C41 78(2) 3_766 . ?
C43 C42 C41 116.9(13) . . ?
C45 C42 C44 49.7(19) 3_766 3_766 ?
C43 C42 C44 88.4(13) . 3_766 ?
C41 C42 C44 28.8(13) . 3_766 ?
C40 C43 C45 103(4) 3_766 3_766 ?
C40 C43 C44 21(3) 3_766 . ?
C45 C43 C44 84(2) 3_766 . ?
C40 C43 C42 142(3) 3_766 . ?
C45 C43 C42 39(2) 3_766 . ?
C44 C43 C42 122.2(13) . . ?
C40 C44 C41 131(6) 3_766 3_766 ?
C40 C44 C45 147(4) 3_766 . ?
C41 C44 C45 79(3) 3_766 . ?
C40 C44 C43 29(3) 3_766 . ?
C41 C44 C43 160(3) 3_766 . ?
C45 C44 C43 120.2(13) . . ?
C40 C44 C45 62(3) 3_766 3_766 ?
C41 C44 C45 163(4) 3_766 3_766 ?
C45 C44 C45 85.8(17) . 3_766 ?
C43 C44 C45 34.6(14) . 3_766 ?
C40 C44 C42 169(7) 3_766 3_766 ?
C41 C44 C42 50(2) 3_766 3_766 ?
C45 C44 C42 29.3(12) . 3_766 ?
C43 C44 C42 149.4(15) . 3_766 ?
C45 C44 C42 115(2) 3_766 3_766 ?
C42 C45 C43 102(4) 3_766 3_766 ?
C42 C45 C44 101(2) 3_766 . ?
C43 C45 C44 155(3) 3_766 . ?
C42 C45 C40 140(3) 3_766 . ?
C43 C45 C40 38(2) 3_766 . ?
C44 C45 C40 118.5(12) . . ?
C42 C45 C41 66(2) 3_766 3_766 ?
C43 C45 C41 165(4) 3_766 3_766 ?
C44 C45 C41 35.1(14) . 3_766 ?
C40 C45 C41 153.4(16) . 3_766 ?
C42 C45 C44 163(4) 3_766 3_766 ?
C43 C45 C44 61.7(19) 3_766 3_766 ?
C44 C45 C44 94.2(17) . 3_766 ?
C40 C45 C44 24.6(14) . 3_766 ?
C41 C45 C44 129(2) 3_766 3_766 ?

loop_
_geom_bond_atom_site_label_1
_geom_bond_atom_site_label_2
_geom_bond_distance
_geom_bond_site_symmetry_2
_geom_bond_publ_flag
W1 C4 1.958(11) . ?
W1 C3 1.961(11) . ?
W1 B1 2.058(13) . ?
W1 N5 2.173(8) . ?
W1 N1 2.209(8) . ?
W1 N3 2.249(8) . ?
W1 C2 2.510(13) . ?
O1 C3 1.170(12) . ?
O2 C4 1.161(12) . ?
N1 C20 1.363(14) . ?
N1 N2 1.405(11) . ?
N2 C18 1.346(13) . ?
N2 B2 1.525(18) . ?
N3 C25 1.341(13) . ?
N3 N4 1.394(11) . ?
N4 C23 1.362(12) . ?
N4 B2 1.520(15) . ?
N5 C30 1.345(12) . ?
N5 N6 1.398(10) . ?
N6 C28 1.351(13) . ?
N6 B2 1.574(14) . ?
B1 C5 1.567(16) . ?
B1 C2 1.648(17) . ?
B2 H2B 1.19(9) . ?
C2 C11 1.493(15) . ?
C2 H2 0.67(10) . ?
C5 C10 1.385(15) . ?
C5 C6 1.397(17) . ?
C6 C7 1.397(15) . ?
C6 H6 0.9400 . ?
C7 C8 1.366(19) . ?
C7 H7 0.9400 . ?
C8 C9 1.393(19) . ?
C8 H8 0.9400 . ?
C9 C10 1.384(14) . ?
C9 H9 0.9400 . ?
C10 H10 0.9400 . ?
C11 C16 1.389(13) . ?
C11 C12 1.399(15) . ?
C12 C13 1.370(16) . ?
C12 H12 0.9400 . ?
C13 C14 1.388(17) . ?
C13 H13 0.9400 . ?
C14 C15 1.401(16) . ?
C14 C17 1.503(17) . ?
C15 C16 1.365(15) . ?
C15 H15 0.9400 . ?
C16 H16 0.9400 . ?
C17 H17A 0.9700 . ?
C17 H17B 0.9700 . ?
C17 H17C 0.9700 . ?
C18 C19 1.378(15) . ?
C18 C21 1.495(15) . ?
C19 C20 1.372(15) . ?
C19 H19 0.9400 . ?
C20 C22 1.483(15) . ?
C21 H21A 0.9700 . ?
C21 H21B 0.9700 . ?
C21 H21C 0.9700 . ?
C22 H22A 0.9700 . ?
C22 H22B 0.9700 . ?
C22 H22C 0.9700 . ?
C23 C24 1.384(16) . ?
C23 C26 1.547(15) . ?
C24 C25 1.412(14) . ?
C24 H24 0.9400 . ?
C25 C27 1.513(15) . ?
C26 H26A 0.9700 . ?
C26 H26B 0.9700 . ?
C26 H26C 0.9700 . ?
C27 H27A 0.9700 . ?
C27 H27B 0.9700 . ?
C27 H27C 0.9700 . ?
C28 C29 1.385(14) . ?
C28 C31 1.508(13) . ?
C29 C30 1.377(14) . ?
C29 H29 0.9400 . ?
C30 C32 1.521(13) . ?
C31 H31A 0.9700 . ?
C31 H31B 0.9700 . ?
C31 H31C 0.9700 . ?
C32 H32A 0.9700 . ?
C32 H32B 0.9700 . ?
C32 H32C 0.9700 . ?
C33 C38 1.38(2) . ?
C33 C34 1.42(2) . ?
C33 C39 1.43(3) . ?
C34 C35 1.35(3) . ?
C34 H34 0.9400 . ?
C35 C36 1.25(4) . ?
C35 H35 0.9400 . ?
C36 C37 1.41(5) . ?
C36 H36 0.9400 . ?
C37 C38 1.40(4) . ?
C37 H37 0.9400 . ?
C38 H38 0.9400 . ?
C39 H39A 0.9700 . ?
C39 H39B 0.9700 . ?
C39 H39C 0.9700 . ?
C40 C44 0.68(4) 3_766 ?
C40 C43 0.91(3) 3_766 ?
C40 C45 1.440(17) . ?
C40 C41 1.449(18) . ?
C41 C44 0.91(3) 3_766 ?
C41 C42 1.444(17) . ?
C41 C45 1.55(4) 3_766 ?
C42 C45 0.92(3) 3_766 ?
C42 C43 1.443(18) . ?
C42 C44 1.85(4) 3_766 ?
C43 C40 0.91(3) 3_766 ?
C43 C45 0.93(4) 3_766 ?
C43 C44 1.442(17) . ?
C44 C40 0.68(4) 3_766 ?
C44 C41 0.91(3) 3_766 ?
C44 C45 1.440(17) . ?
C44 C45 1.63(4) 3_766 ?
C44 C42 1.85(4) 3_766 ?
C45 C42 0.92(3) 3_766 ?
C45 C43 0.93(4) 3_766 ?
C45 C41 1.55(4) 3_766 ?
C45 C44 1.63(4) 3_766 ?
